data_7040571
loop_
_publ_author_name
'Brunner, Fabian'
'Mart\'inez-Sarti, Laura'
'Keller, Sarah'
'Perteg\'as, Antonio'
'Prescimone, Alessandro'
'Constable, Edwin C.'
'Bolink, Henk J.'
'Housecroft, Catherine E.'

_publ_section_title
;
 Peripheral halo-functionalization in [Cu(N^N)(P^P)](+) emitters:
 influence on the performances of light-emitting electrochemical cells.
;
_journal_issue 38
_journal_name_full 'Dalton transactions (Cambridge, England : 2003)'
_journal_page_first 15180
_journal_page_last 15192
_journal_paper_doi 10.1039/c6dt02665f
_journal_volume 45
_journal_year 2016
_chemical_compound_source 'Fabian Brunner'
_chemical_formula_moiety 'C71 H70 Cu1 F6 I2 N2 O3 P3'
_chemical_formula_sum 'C71 H70 Cu F6 I2 N2 O3 P3'
_chemical_formula_weight 1523.61
_space_group_IT_number 2
_symmetry_cell_setting triclinic
_symmetry_space_group_name_Hall '-P 1'
_symmetry_space_group_name_H-M 'P -1'
_atom_sites_solution_hydrogens difmap
_atom_sites_solution_primary direct
_audit_creation_date 2015-08-28
_audit_creation_method CRYSTALS_ver_14.61_build_5555
_audit_update_record
;
2016-06-21 deposited with the CCDC.
2016-08-17 downloaded from the CCDC.
;
_cell_angle_alpha 74.934(2)
_cell_angle_beta 88.594(2)
_cell_angle_gamma 79.074(2)
_cell_formula_units_Z 2
_cell_length_a 10.8361(6)
_cell_length_b 16.8690(10)
_cell_length_c 19.1696(11)
_cell_measurement_reflns_used 8188
_cell_measurement_temperature 123
_cell_measurement_theta_max 70
_cell_measurement_theta_min 6
_cell_volume 3321.2(3)
_computing_cell_refinement 'Apex2 (Bruker AXS, 2006)'
_computing_data_collection 'Apex2 (Bruker AXS, 2006)'
_computing_data_reduction 'Apex2 (Bruker AXS, 2006)'
_computing_molecular_graphics 'CAMERON (Watkin et al., 1996)'
_computing_publication_material 'CRYSTALS (Betteridge et al., 2003)'
_computing_structure_refinement 'CRYSTALS (Betteridge et al., 2003)'
_computing_structure_solution 'SIR92 (Altomare et al., 1994)'
_diffrn_ambient_temperature 123
_diffrn_measured_fraction_theta_full 0.956
_diffrn_measured_fraction_theta_max 0.956
_diffrn_measurement_device Area
_diffrn_measurement_device_type 'Bruker Kappa Apex2'
_diffrn_measurement_method '\f & \w scans'
_diffrn_radiation_monochromator graphite
_diffrn_radiation_type 'Cu K\a'
_diffrn_radiation_wavelength 1.54178
_diffrn_reflns_av_R_equivalents 0.026
_diffrn_reflns_limit_h_max 13
_diffrn_reflns_limit_h_min -12
_diffrn_reflns_limit_k_max 20
_diffrn_reflns_limit_k_min -20
_diffrn_reflns_limit_l_max 23
_diffrn_reflns_limit_l_min -23
_diffrn_reflns_number 35841
_diffrn_reflns_theta_full 70.200
_diffrn_reflns_theta_max 70.203
_diffrn_reflns_theta_min 2.388
_diffrn_standards_number 0
_exptl_absorpt_coefficient_mu 8.984
_exptl_absorpt_correction_T_max 0.70
_exptl_absorpt_correction_T_min 0.46
_exptl_absorpt_correction_type multi-scan
_exptl_absorpt_process_details 'SADABS (Siemens, 1996)'
_exptl_crystal_colour yellow
_exptl_crystal_density_diffrn 1.523
_exptl_crystal_density_method 'not measured'
_exptl_crystal_description plate
_exptl_crystal_F_000 1536
_exptl_crystal_recrystallization_method
; 
 DCM / Et2O
;
_exptl_crystal_size_max 0.120
_exptl_crystal_size_mid 0.050
_exptl_crystal_size_min 0.040
_refine_diff_density_max 1.45
_refine_diff_density_min -1.18
_refine_ls_extinction_method None
_refine_ls_goodness_of_fit_ref 0.8865
_refine_ls_hydrogen_treatment constr
_refine_ls_matrix_type full
_refine_ls_number_parameters 793
_refine_ls_number_reflns 12099
_refine_ls_number_restraints 0
_refine_ls_R_factor_all 0.0466
_refine_ls_R_factor_gt 0.0455
_refine_ls_shift/su_max 0.0008271
_refine_ls_shift/su_mean 0.0000193
_refine_ls_structure_factor_coef Fsqd
_refine_ls_weighting_details
;
 Method, part 1, Chebychev polynomial, (Watkin, 1994, Prince, 1982) 
 [weight] = 1.0/[A~0~*T~0~(x)+A~1~*T~1~(x) ... +A~n-1~]*T~n-1~(x)] 
 where A~i~ are the Chebychev coefficients listed below and x= Fcalc/Fmax 
 Method = Robust Weighting (Prince, 1982) 
 W = [weight] * [1-(deltaF/6*sigmaF)^2^]^2^ 
 A~i~ are: 
 4.89 7.25 3.38 0.855 
;
_refine_ls_weighting_scheme calc
_refine_ls_wR_factor_all 0.0949
_refine_ls_wR_factor_gt 0.0948
_refine_ls_wR_factor_ref 0.0949
_reflns_limit_h_max 13
_reflns_limit_h_min -13
_reflns_limit_k_max 20
_reflns_limit_k_min -19
_reflns_limit_l_max 23
_reflns_limit_l_min 0
_reflns_number_gt 11776
_reflns_number_total 12100
_reflns_threshold_expression I>2.0\s(I)
_oxford_diffrn_Wilson_B_factor 0.00
_oxford_diffrn_Wilson_scale 0.00
_oxford_refine_ls_r_factor_ref 0.0466
_oxford_refine_ls_scale 0.075407(11)
_oxford_reflns_number_all 12099
_oxford_reflns_threshold_expression_ref I>-10.0\s(I)
_oxford_structure_analysis_title 'brf301_123k_0m in P-1'
_cod_data_source_file c6dt02665f2.cif
_cod_data_source_block BRF301_123K
_cod_depositor_comments
;Adding full bibliography for 7040570--7040575.cif.

 Adding full bibliography for 7040570--7040575.cif.
;
_cod_original_sg_symbol_H-M 'P -1 '
_cod_original_formula_sum 'C71 H70 Cu1 F6 I2 N2 O3 P3'
_cod_database_code 7040571

loop_
_symmetry_equiv_pos_as_xyz
x,y,z
-x,-y,-z

loop_
_atom_site_label
_atom_site_type_symbol
_atom_site_fract_x
_atom_site_fract_y
_atom_site_fract_z
_atom_site_U_iso_or_equiv
_atom_site_occupancy
_atom_site_adp_type
_atom_site_refinement_flags_posn
C1 C 0.3935(3) 0.1246(2) 0.10557(17) 0.0239 1.0000 Uani .
C2 C 0.2703(3) 0.1262(2) 0.12864(19) 0.0299 1.0000 Uani .
C3 C 0.2145(4) 0.0566(2) 0.1369(2) 0.0380 1.0000 Uani .
C4 C 0.2822(4) -0.0151(3) 0.1224(3) 0.0453 1.0000 Uani .
C5 C 0.4046(4) -0.0176(2) 0.0996(2) 0.0437 1.0000 Uani .
C6 C 0.4605(4) 0.0515(2) 0.0911(2) 0.0325 1.0000 Uani .
C7 C 0.5947(3) 0.20960(18) 0.04490(17) 0.0228 1.0000 Uani .
C8 C 0.5671(3) 0.2079(2) -0.02573(18) 0.0278 1.0000 Uani .
C9 C 0.6618(4) 0.2080(2) -0.07573(19) 0.0301 1.0000 Uani .
C10 C 0.7839(4) 0.2087(2) -0.0562(2) 0.0325 1.0000 Uani .
C11 C 0.8115(3) 0.2122(2) 0.0128(2) 0.0311 1.0000 Uani .
C12 C 0.7161(3) 0.2132(2) 0.06336(18) 0.0265 1.0000 Uani .
C13 C 0.3605(3) 0.3036(2) 0.07385(17) 0.0231 1.0000 Uani .
C14 C 0.2655(3) 0.3093(2) 0.02396(18) 0.0264 1.0000 Uani .
C15 C 0.1773(3) 0.3825(2) 0.00177(19) 0.0307 1.0000 Uani .
C16 C 0.1810(3) 0.4504(2) 0.02926(18) 0.0282 1.0000 Uani .
C17 C 0.2768(3) 0.4481(2) 0.07720(17) 0.0244 1.0000 Uani .
C18 C 0.3657(3) 0.37488(19) 0.09723(16) 0.0214 1.0000 Uani .
C19 C 0.2922(3) 0.52235(19) 0.10594(18) 0.0255 1.0000 Uani .
C20 C 0.1662(3) 0.5811(2) 0.1073(2) 0.0320 1.0000 Uani .
C21 C 0.3832(3) 0.5706(2) 0.0562(2) 0.0311 1.0000 Uani .
C22 C 0.3535(3) 0.48738(19) 0.18166(18) 0.0242 1.0000 Uani .
C23 C 0.4410(3) 0.41249(18) 0.19540(17) 0.0219 1.0000 Uani .
C24 C 0.5063(3) 0.37608(18) 0.26076(17) 0.0218 1.0000 Uani .
C25 C 0.4831(3) 0.4175(2) 0.31537(19) 0.0273 1.0000 Uani .
C26 C 0.3958(4) 0.4921(2) 0.3034(2) 0.0318 1.0000 Uani .
C27 C 0.3315(3) 0.5259(2) 0.2376(2) 0.0297 1.0000 Uani .
C28 C 0.7504(3) 0.2965(2) 0.22703(17) 0.0245 1.0000 Uani .
C29 C 0.7566(4) 0.3737(3) 0.1810(2) 0.0376 1.0000 Uani .
C30 C 0.8657(4) 0.3853(3) 0.1422(2) 0.0552 1.0000 Uani .
C31 C 0.9664(4) 0.3198(4) 0.1487(2) 0.0537 1.0000 Uani .
C32 C 0.9604(4) 0.2429(3) 0.1949(2) 0.0426 1.0000 Uani .
C33 C 0.8542(3) 0.2312(2) 0.23471(19) 0.0308 1.0000 Uani .
C34 C 0.6499(3) 0.24904(18) 0.36979(17) 0.0209 1.0000 Uani .
C35 C 0.5685(3) 0.2106(2) 0.41874(18) 0.0251 1.0000 Uani .
C36 C 0.5857(3) 0.2004(2) 0.49235(18) 0.0297 1.0000 Uani .
C37 C 0.6867(3) 0.2260(2) 0.51757(18) 0.0290 1.0000 Uani .
C38 C 0.7698(3) 0.26195(19) 0.46920(18) 0.0255 1.0000 Uani .
C39 C 0.7510(3) 0.27460(19) 0.39552(18) 0.0227 1.0000 Uani .
C40 C 0.2581(3) 0.19033(19) 0.29839(17) 0.0227 1.0000 Uani .
C41 C 0.2518(3) 0.2825(2) 0.2722(2) 0.0283 1.0000 Uani .
C42 C 0.1554(3) 0.1588(2) 0.33075(17) 0.0240 1.0000 Uani .
C43 C 0.1572(3) 0.0730(2) 0.34937(17) 0.0226 1.0000 Uani .
C44 C 0.2658(3) 0.02180(19) 0.33546(17) 0.0230 1.0000 Uani .
C45 C 0.3675(3) 0.05641(19) 0.30518(16) 0.0208 1.0000 Uani .
C46 C 0.0454(3) 0.03880(19) 0.38032(17) 0.0224 1.0000 Uani .
C47 C -0.0409(3) 0.08347(19) 0.41900(18) 0.0247 1.0000 Uani .
C48 C -0.1475(3) 0.0549(2) 0.44614(18) 0.0254 1.0000 Uani .
C49 C -0.1694(3) -0.0196(2) 0.43593(18) 0.0258 1.0000 Uani .
C50 C -0.0842(3) -0.0664(2) 0.39969(19) 0.0294 1.0000 Uani .
C51 C 0.0221(3) -0.0362(2) 0.37179(18) 0.0269 1.0000 Uani .
C52 C 0.4874(3) 0.00356(19) 0.29104(16) 0.0212 1.0000 Uani .
C53 C 0.5026(3) -0.08314(19) 0.30943(17) 0.0223 1.0000 Uani .
C54 C 0.6167(3) -0.1321(2) 0.29981(17) 0.0234 1.0000 Uani .
C55 C 0.7100(3) -0.0900(2) 0.26666(18) 0.0257 1.0000 Uani .
C56 C 0.6889(3) -0.0031(2) 0.24817(18) 0.0252 1.0000 Uani .
C57 C 0.7901(3) 0.0411(2) 0.2119(2) 0.0365 1.0000 Uani .
C58 C 0.6394(3) -0.22474(19) 0.32872(18) 0.0247 1.0000 Uani .
C59 C 0.7607(3) -0.2692(2) 0.3483(2) 0.0313 1.0000 Uani .
C60 C 0.7815(4) -0.3543(2) 0.3833(2) 0.0356 1.0000 Uani .
C61 C 0.6803(4) -0.3944(2) 0.3994(2) 0.0326 1.0000 Uani .
C62 C 0.5594(3) -0.3520(2) 0.3771(2) 0.0346 1.0000 Uani .
C63 C 0.5398(3) -0.2678(2) 0.3414(2) 0.0295 1.0000 Uani .
C64 C 0.2434(5) 0.3063(4) 0.4543(3) 0.0684 1.0000 Uani .
C65 C 0.1032(5) 0.3205(5) 0.4500(3) 0.0838 1.0000 Uani .
C66 C 0.0445(5) 0.4363(3) 0.3627(3) 0.0659 1.0000 Uani .
C67 C -0.0359(4) 0.4634(3) 0.2949(2) 0.0465 1.0000 Uani .
C68 C 0.2046(6) 0.1277(4) -0.0831(3) 0.0730 1.0000 Uani .
C69 C 0.1707(5) 0.2167(4) -0.1258(3) 0.0698 1.0000 Uani .
C70 C 0.2542(6) 0.3380(3) -0.1772(3) 0.0624 1.0000 Uani .
C71 C 0.3691(6) 0.3737(4) -0.1794(3) 0.0738 1.0000 Uani .
Cu1 Cu 0.52349(4) 0.17676(3) 0.23551(2) 0.0201 1.0000 Uani .
I1 I -0.33526(2) -0.059243(16) 0.475569(13) 0.0331 1.0000 Uani .
I2 I 0.70848(3) -0.519047(15) 0.460469(18) 0.0484 1.0000 Uani .
P1 P 0.47422(7) 0.20769(5) 0.11345(4) 0.0192 1.0000 Uani .
P2 P 0.60735(7) 0.27222(5) 0.27383(4) 0.0190 1.0000 Uani .
P3 P 0.14064(8) -0.25184(6) 0.29844(5) 0.0311 1.0000 Uani .
F1 F 0.2193(2) -0.18143(13) 0.30371(12) 0.0378 1.0000 Uani .
F2 F 0.0622(2) -0.32111(17) 0.29381(17) 0.0579 1.0000 Uani .
F3 F 0.0723(3) -0.24190(18) 0.37187(15) 0.0578 1.0000 Uani .
F4 F 0.2100(3) -0.26202(19) 0.22700(15) 0.0677 1.0000 Uani .
F5 F 0.0315(3) -0.18102(18) 0.25466(18) 0.0679 1.0000 Uani .
F6 F 0.2471(2) -0.32195(15) 0.34531(15) 0.0508 1.0000 Uani .
O1 O 0.4660(2) 0.36927(13) 0.14232(11) 0.0211 1.0000 Uani .
O2 O 0.0413(3) 0.3498(2) 0.3904(2) 0.0638 1.0000 Uani .
O3 O 0.2759(3) 0.2544(2) -0.13161(16) 0.0522 1.0000 Uani .
N1 N 0.3646(2) 0.13986(16) 0.28657(14) 0.0207 1.0000 Uani .
N2 N 0.5799(2) 0.04394(16) 0.26152(14) 0.0219 1.0000 Uani .
H21 H 0.2241 0.1757 0.1386 0.0387 1.0000 Uiso R
H31 H 0.1301 0.0585 0.1521 0.0476 1.0000 Uiso R
H41 H 0.2446 -0.0628 0.1282 0.0548 1.0000 Uiso R
H51 H 0.4506 -0.0671 0.0895 0.0545 1.0000 Uiso R
H61 H 0.5449 0.0492 0.0758 0.0421 1.0000 Uiso R
H81 H 0.4836 0.2074 -0.0393 0.0378 1.0000 Uiso R
H91 H 0.6431 0.2067 -0.1235 0.0394 1.0000 Uiso R
H101 H 0.8486 0.2071 -0.0905 0.0399 1.0000 Uiso R
H111 H 0.8949 0.2135 0.0259 0.0421 1.0000 Uiso R
H121 H 0.7343 0.2171 0.1105 0.0356 1.0000 Uiso R
H141 H 0.2618 0.2632 0.0049 0.0356 1.0000 Uiso R
H151 H 0.1140 0.3863 -0.0330 0.0392 1.0000 Uiso R
H161 H 0.1166 0.4988 0.0159 0.0373 1.0000 Uiso R
H201 H 0.1789 0.6266 0.1250 0.0424 1.0000 Uiso R
H202 H 0.1301 0.6017 0.0598 0.0424 1.0000 Uiso R
H203 H 0.1113 0.5510 0.1380 0.0424 1.0000 Uiso R
H211 H 0.3936 0.6171 0.0732 0.0410 1.0000 Uiso R
H212 H 0.4624 0.5349 0.0566 0.0410 1.0000 Uiso R
H213 H 0.3490 0.5899 0.0083 0.0410 1.0000 Uiso R
H251 H 0.5275 0.3951 0.3605 0.0363 1.0000 Uiso R
H261 H 0.3797 0.5199 0.3407 0.0410 1.0000 Uiso R
H271 H 0.2715 0.5765 0.2306 0.0388 1.0000 Uiso R
H291 H 0.6874 0.4189 0.1760 0.0483 1.0000 Uiso R
H301 H 0.8705 0.4384 0.1110 0.0657 1.0000 Uiso R
H311 H 1.0396 0.3276 0.1214 0.0651 1.0000 Uiso R
H321 H 1.0295 0.1976 0.1993 0.0524 1.0000 Uiso R
H331 H 0.8515 0.1787 0.2676 0.0400 1.0000 Uiso R
H351 H 0.5007 0.1918 0.4015 0.0310 1.0000 Uiso R
H361 H 0.5288 0.1754 0.5255 0.0374 1.0000 Uiso R
H371 H 0.6983 0.2197 0.5678 0.0390 1.0000 Uiso R
H381 H 0.8405 0.2776 0.4864 0.0339 1.0000 Uiso R
H391 H 0.8067 0.3009 0.3623 0.0305 1.0000 Uiso R
H411 H 0.3298 0.2927 0.2517 0.0374 1.0000 Uiso R
H412 H 0.2356 0.3076 0.3114 0.0374 1.0000 Uiso R
H413 H 0.1864 0.3057 0.2366 0.0374 1.0000 Uiso R
H421 H 0.0836 0.1961 0.3405 0.0312 1.0000 Uiso R
H441 H 0.2706 -0.0370 0.3465 0.0313 1.0000 Uiso R
H471 H -0.0246 0.1340 0.4266 0.0329 1.0000 Uiso R
H481 H -0.2055 0.0862 0.4715 0.0344 1.0000 Uiso R
H501 H -0.0983 -0.1183 0.3941 0.0393 1.0000 Uiso R
H511 H 0.0801 -0.0673 0.3463 0.0348 1.0000 Uiso R
H531 H 0.4343 -0.1090 0.3289 0.0301 1.0000 Uiso R
H551 H 0.7880 -0.1210 0.2564 0.0346 1.0000 Uiso R
H571 H 0.7619 0.0998 0.2029 0.0467 1.0000 Uiso R
H572 H 0.8634 0.0245 0.2422 0.0467 1.0000 Uiso R
H573 H 0.8091 0.0271 0.1674 0.0467 1.0000 Uiso R
H591 H 0.8298 -0.2413 0.3371 0.0392 1.0000 Uiso R
H601 H 0.8645 -0.3846 0.3961 0.0444 1.0000 Uiso R
H621 H 0.4907 -0.3805 0.3861 0.0427 1.0000 Uiso R
H631 H 0.4575 -0.2388 0.3250 0.0375 1.0000 Uiso R
H641 H 0.2693 0.2865 0.5038 0.0797 1.0000 Uiso R
H642 H 0.2731 0.3565 0.4333 0.0797 1.0000 Uiso R
H643 H 0.2770 0.2653 0.4295 0.0797 1.0000 Uiso R
H651 H 0.0749 0.3602 0.4770 0.1126 1.0000 Uiso R
H652 H 0.0788 0.2690 0.4732 0.1126 1.0000 Uiso R
H661 H 0.0119 0.4665 0.3967 0.0809 1.0000 Uiso R
H662 H 0.1282 0.4438 0.3519 0.0809 1.0000 Uiso R
H671 H -0.0381 0.5212 0.2733 0.0593 1.0000 Uiso R
H672 H -0.1187 0.4546 0.3068 0.0593 1.0000 Uiso R
H673 H -0.0025 0.4319 0.2620 0.0593 1.0000 Uiso R
H681 H 0.1334 0.1017 -0.0788 0.0896 1.0000 Uiso R
H682 H 0.2689 0.0993 -0.1072 0.0896 1.0000 Uiso R
H683 H 0.2345 0.1256 -0.0364 0.0896 1.0000 Uiso R
H691 H 0.1410 0.2192 -0.1727 0.0857 1.0000 Uiso R
H692 H 0.1065 0.2456 -0.1018 0.0857 1.0000 Uiso R
H701 H 0.2333 0.3378 -0.2250 0.0735 1.0000 Uiso R
H702 H 0.1871 0.3716 -0.1591 0.0735 1.0000 Uiso R
H711 H 0.3562 0.4293 -0.2093 0.0891 1.0000 Uiso R
H712 H 0.4359 0.3399 -0.1974 0.0891 1.0000 Uiso R
H713 H 0.3897 0.3737 -0.1315 0.0891 1.0000 Uiso R

loop_
_atom_site_aniso_label
_atom_site_aniso_U_11
_atom_site_aniso_U_22
_atom_site_aniso_U_33
_atom_site_aniso_U_23
_atom_site_aniso_U_13
_atom_site_aniso_U_12
C1 0.0323(17) 0.0197(15) 0.0210(15) -0.0061(12) 0.0008(13) -0.0067(13)
C2 0.0368(19) 0.0250(17) 0.0315(18) -0.0121(14) 0.0036(15) -0.0079(14)
C3 0.039(2) 0.037(2) 0.046(2) -0.0169(17) 0.0097(17) -0.0186(17)
C4 0.052(2) 0.031(2) 0.064(3) -0.021(2) 0.012(2) -0.0229(18)
C5 0.053(2) 0.0256(19) 0.061(3) -0.0217(18) 0.012(2) -0.0130(17)
C6 0.0354(19) 0.0240(17) 0.040(2) -0.0116(15) 0.0051(16) -0.0070(14)
C7 0.0307(17) 0.0133(14) 0.0233(16) -0.0037(12) 0.0037(13) -0.0035(12)
C8 0.0383(19) 0.0190(15) 0.0276(17) -0.0075(13) 0.0015(14) -0.0074(14)
C9 0.047(2) 0.0208(16) 0.0256(17) -0.0088(13) 0.0082(15) -0.0108(15)
C10 0.041(2) 0.0198(16) 0.0361(19) -0.0077(14) 0.0135(16) -0.0065(14)
C11 0.0282(17) 0.0216(16) 0.041(2) -0.0041(15) 0.0026(15) -0.0051(13)
C12 0.0329(18) 0.0186(15) 0.0251(16) -0.0025(13) 0.0008(13) -0.0025(13)
C13 0.0278(16) 0.0206(15) 0.0193(15) -0.0038(12) 0.0012(12) -0.0025(13)
C14 0.0338(18) 0.0230(16) 0.0227(16) -0.0077(13) -0.0018(13) -0.0032(13)
C15 0.0331(18) 0.0308(18) 0.0250(17) -0.0046(14) -0.0066(14) -0.0011(15)
C16 0.0311(18) 0.0226(16) 0.0245(16) 0.0006(13) -0.0022(13) 0.0016(13)
C17 0.0288(17) 0.0199(15) 0.0215(15) -0.0007(12) 0.0013(13) -0.0042(13)
C18 0.0247(15) 0.0198(15) 0.0182(14) -0.0021(12) -0.0002(12) -0.0040(12)
C19 0.0286(17) 0.0153(14) 0.0294(17) -0.0025(13) -0.0017(13) -0.0011(13)
C20 0.0347(19) 0.0199(16) 0.0376(19) -0.0049(14) -0.0045(15) 0.0013(14)
C21 0.0382(19) 0.0192(16) 0.0323(18) -0.0011(14) -0.0004(15) -0.0042(14)
C22 0.0274(16) 0.0159(14) 0.0284(17) -0.0024(12) 0.0002(13) -0.0064(12)
C23 0.0266(16) 0.0133(14) 0.0261(16) -0.0044(12) 0.0021(13) -0.0056(12)
C24 0.0238(15) 0.0142(14) 0.0258(16) -0.0030(12) -0.0009(12) -0.0027(12)
C25 0.0319(18) 0.0218(16) 0.0279(17) -0.0066(13) -0.0031(14) -0.0033(13)
C26 0.039(2) 0.0252(17) 0.0331(19) -0.0154(15) -0.0029(15) 0.0002(14)
C27 0.0339(18) 0.0167(15) 0.0370(19) -0.0089(14) -0.0013(15) 0.0022(13)
C28 0.0253(16) 0.0291(17) 0.0197(15) -0.0064(13) -0.0003(12) -0.0066(13)
C29 0.036(2) 0.038(2) 0.033(2) 0.0039(16) 0.0013(16) -0.0134(16)
C30 0.052(3) 0.067(3) 0.040(2) 0.011(2) 0.003(2) -0.028(2)
C31 0.034(2) 0.090(4) 0.035(2) -0.005(2) 0.0081(17) -0.019(2)
C32 0.0240(18) 0.071(3) 0.035(2) -0.020(2) -0.0020(15) -0.0029(18)
C33 0.0288(18) 0.0376(19) 0.0262(17) -0.0098(15) -0.0019(14) -0.0038(15)
C34 0.0233(15) 0.0157(14) 0.0206(15) -0.0029(12) -0.0031(12) 0.0015(12)
C35 0.0245(16) 0.0261(16) 0.0248(16) -0.0062(13) -0.0033(13) -0.0051(13)
C36 0.0316(18) 0.0301(18) 0.0245(17) -0.0025(14) 0.0062(14) -0.0058(14)
C37 0.0370(19) 0.0263(17) 0.0220(16) -0.0068(13) -0.0044(14) -0.0009(14)
C38 0.0297(17) 0.0168(15) 0.0293(17) -0.0077(13) -0.0040(13) 0.0001(12)
C39 0.0251(16) 0.0157(14) 0.0263(16) -0.0041(12) 0.0004(13) -0.0032(12)
C40 0.0256(16) 0.0187(15) 0.0224(15) -0.0054(12) -0.0012(12) -0.0005(12)
C41 0.0242(16) 0.0197(16) 0.0377(19) -0.0042(14) 0.0040(14) -0.0008(13)
C42 0.0228(16) 0.0192(15) 0.0264(16) -0.0041(13) 0.0005(13) 0.0024(12)
C43 0.0257(16) 0.0207(15) 0.0202(15) -0.0038(12) -0.0010(12) -0.0031(12)
C44 0.0259(16) 0.0142(14) 0.0250(16) -0.0017(12) 0.0010(13) 0.0005(12)
C45 0.0244(16) 0.0164(14) 0.0199(15) -0.0034(12) -0.0030(12) -0.0013(12)
C46 0.0219(15) 0.0190(15) 0.0221(15) -0.0016(12) -0.0010(12) 0.0015(12)
C47 0.0256(16) 0.0170(15) 0.0286(17) -0.0025(12) 0.0018(13) -0.0020(12)
C48 0.0235(16) 0.0213(15) 0.0273(17) -0.0039(13) 0.0007(13) 0.0023(12)
C49 0.0236(16) 0.0276(17) 0.0239(16) -0.0023(13) 0.0024(13) -0.0053(13)
C50 0.0308(18) 0.0267(17) 0.0320(18) -0.0089(14) 0.0039(14) -0.0073(14)
C51 0.0264(17) 0.0236(16) 0.0307(17) -0.0089(14) 0.0029(13) -0.0025(13)
C52 0.0244(16) 0.0170(14) 0.0200(15) -0.0026(12) -0.0011(12) -0.0016(12)
C53 0.0223(15) 0.0177(15) 0.0255(16) -0.0039(12) 0.0005(12) -0.0027(12)
C54 0.0247(16) 0.0206(15) 0.0232(16) -0.0048(12) 0.0000(12) -0.0018(12)
C55 0.0249(16) 0.0207(16) 0.0292(17) -0.0059(13) 0.0026(13) 0.0007(13)
C56 0.0256(16) 0.0217(16) 0.0257(16) -0.0038(13) -0.0003(13) -0.0014(13)
C57 0.0283(18) 0.0226(17) 0.051(2) -0.0007(16) 0.0088(16) -0.0004(14)
C58 0.0285(17) 0.0176(15) 0.0285(17) -0.0083(13) 0.0024(13) -0.0030(13)
C59 0.0280(17) 0.0232(17) 0.043(2) -0.0081(15) 0.0014(15) -0.0051(14)
C60 0.0326(19) 0.0211(17) 0.050(2) -0.0076(16) -0.0029(16) 0.0006(14)
C61 0.040(2) 0.0122(15) 0.042(2) -0.0046(14) 0.0010(16) -0.0007(14)
C62 0.0312(18) 0.0230(17) 0.052(2) -0.0135(16) 0.0052(16) -0.0073(14)
C63 0.0256(17) 0.0218(16) 0.042(2) -0.0118(15) 0.0018(14) -0.0015(13)
C64 0.075(4) 0.077(4) 0.056(3) -0.024(3) 0.005(3) -0.013(3)
C65 0.040(3) 0.162(7) 0.081(4) -0.088(5) 0.008(3) -0.018(3)
C66 0.057(3) 0.060(3) 0.079(4) -0.024(3) 0.009(3) 0.000(2)
C67 0.040(2) 0.049(2) 0.038(2) 0.0003(19) -0.0008(17) 0.0060(18)
C68 0.092(4) 0.083(4) 0.062(3) -0.034(3) 0.000(3) -0.039(3)
C69 0.065(3) 0.086(4) 0.074(4) -0.050(3) -0.016(3) -0.008(3)
C70 0.087(4) 0.058(3) 0.036(2) -0.019(2) -0.020(2) 0.015(3)
C71 0.097(5) 0.062(3) 0.054(3) -0.002(3) 0.007(3) -0.014(3)
Cu1 0.0226(2) 0.0148(2) 0.0213(2) -0.00296(17) 0.00064(17) -0.00226(17)
I1 0.02750(12) 0.04484(14) 0.03152(13) -0.01100(10) 0.00729(9) -0.01750(10)
I2 0.04876(16) 0.01468(11) 0.0727(2) 0.00125(11) 0.00541(14) -0.00200(10)
P1 0.0246(4) 0.0135(3) 0.0194(4) -0.0046(3) 0.0002(3) -0.0027(3)
P2 0.0217(4) 0.0147(3) 0.0189(4) -0.0026(3) -0.0010(3) -0.0016(3)
P3 0.0275(4) 0.0331(5) 0.0352(5) -0.0169(4) -0.0022(4) -0.0001(4)
F1 0.0327(11) 0.0356(11) 0.0463(13) -0.0134(10) -0.0003(9) -0.0053(9)
F2 0.0502(15) 0.0526(15) 0.085(2) -0.0358(15) -0.0034(13) -0.0180(12)
F3 0.0555(16) 0.0700(18) 0.0613(17) -0.0360(14) 0.0256(13) -0.0212(13)
F4 0.104(2) 0.0642(18) 0.0438(15) -0.0290(14) 0.0273(15) -0.0202(17)
F5 0.0565(17) 0.0523(16) 0.088(2) -0.0150(15) -0.0387(15) 0.0067(13)
F6 0.0462(14) 0.0357(12) 0.0625(16) -0.0018(11) -0.0112(12) -0.0017(10)
O1 0.0251(11) 0.0160(10) 0.0217(11) -0.0056(8) -0.0028(9) -0.0012(8)
O2 0.055(2) 0.057(2) 0.073(2) -0.0109(18) 0.0081(18) -0.0054(16)
O3 0.0574(19) 0.0596(19) 0.0401(16) -0.0173(15) -0.0088(14) -0.0055(15)
N1 0.0228(13) 0.0179(12) 0.0194(12) -0.0015(10) -0.0002(10) -0.0038(10)
N2 0.0241(13) 0.0164(12) 0.0221(13) -0.0014(10) 0.0013(10) -0.0019(10)

loop_
_atom_type_symbol
_atom_type_scat_dispersion_real
_atom_type_scat_dispersion_imag
_atom_type_scat_Cromer_Mann_a1
_atom_type_scat_Cromer_Mann_b1
_atom_type_scat_Cromer_Mann_a2
_atom_type_scat_Cromer_Mann_b2
_atom_type_scat_Cromer_Mann_a3
_atom_type_scat_Cromer_Mann_b3
_atom_type_scat_Cromer_Mann_a4
_atom_type_scat_Cromer_Mann_b4
_atom_type_scat_Cromer_Mann_c
_atom_type_scat_source
C 0.0181 0.0091 2.3100 20.8439 1.0200 10.2075 1.5886 0.5687 0.8650 51.6512 0.2156 'International Tables Vol C 4.2.6.8 and 6.1.1.4'
H 0.0000 0.0000 0.4930 10.5109 0.3229 26.1257 0.1402 3.1424 0.0408 57.7998 0.0030 'International Tables Vol C 4.2.6.8 and 6.1.1.4'
N 0.0311 0.0180 12.2126 0.0057 3.1322 9.8933 2.0125 28.9975 1.1663 0.5826 -11.5290 'International Tables Vol C 4.2.6.8 and 6.1.1.4'
O 0.0492 0.0322 3.0485 13.2771 2.2868 5.7011 1.5463 0.3239 0.8670 32.9089 0.2508 'International Tables Vol C 4.2.6.8 and 6.1.1.4'
F 0.0727 0.0534 3.5392 10.2825 2.6412 4.2944 1.5170 0.2615 1.0243 26.1476 0.2776 'International Tables Vol C 4.2.6.8 and 6.1.1.4'
P 0.2955 0.4335 6.4345 1.9067 4.1791 27.1570 1.7800 0.5260 1.4908 68.1645 1.1149 'International Tables Vol C 4.2.6.8 and 6.1.1.4'
Cu -1.9646 0.5888 13.3380 3.5828 7.1676 0.2470 5.6158 11.3966 1.6735 64.8126 1.1910 'International Tables Vol C 4.2.6.8 and 6.1.1.4'
I -0.3257 6.8362 20.1472 4.3470 18.9949 0.3814 7.5138 27.7660 2.2735 66.8776 4.0712 'International Tables Vol C 4.2.6.8 and 6.1.1.4'

loop_
_geom_angle_atom_site_label_1
_geom_angle_atom_site_label_2
_geom_angle_atom_site_label_3
_geom_angle
_geom_angle_publ_flag
C2 C1 C6 118.8(3) yes
C2 C1 P1 119.3(2) yes
C6 C1 P1 120.6(3) yes
C1 C2 C3 120.8(3) yes
C1 C2 H21 119.3 no
C3 C2 H21 119.9 no
C2 C3 C4 119.6(4) yes
C2 C3 H31 120.2 no
C4 C3 H31 120.2 no
C3 C4 C5 120.2(3) yes
C3 C4 H41 119.9 no
C5 C4 H41 119.9 no
C4 C5 C6 120.4(4) yes
C4 C5 H51 119.8 no
C6 C5 H51 119.8 no
C1 C6 C5 120.2(3) yes
C1 C6 H61 119.8 no
C5 C6 H61 120.0 no
C8 C7 C12 119.4(3) yes
C8 C7 P1 121.6(3) yes
C12 C7 P1 119.0(2) yes
C7 C8 C9 119.7(3) yes
C7 C8 H81 120.0 no
C9 C8 H81 120.3 no
C8 C9 C10 120.6(3) yes
C8 C9 H91 119.7 no
C10 C9 H91 119.7 no
C9 C10 C11 120.1(3) yes
C9 C10 H101 120.0 no
C11 C10 H101 119.9 no
C10 C11 C12 119.7(3) yes
C10 C11 H111 120.1 no
C12 C11 H111 120.2 no
C11 C12 C7 120.4(3) yes
C11 C12 H121 119.9 no
C7 C12 H121 119.7 no
C14 C13 C18 117.6(3) yes
C14 C13 P1 124.2(2) yes
C18 C13 P1 118.1(2) yes
C13 C14 C15 120.0(3) yes
C13 C14 H141 119.9 no
C15 C14 H141 120.0 no
C14 C15 C16 120.8(3) yes
C14 C15 H151 119.5 no
C16 C15 H151 119.7 no
C15 C16 C17 120.8(3) yes
C15 C16 H161 119.7 no
C17 C16 H161 119.5 no
C16 C17 C18 117.2(3) yes
C16 C17 C19 123.9(3) yes
C18 C17 C19 118.8(3) yes
C13 C18 C17 123.3(3) yes
C13 C18 O1 116.3(3) yes
C17 C18 O1 120.4(3) yes
C17 C19 C20 111.7(3) yes
C17 C19 C21 108.0(3) yes
C20 C19 C21 109.6(3) yes
C17 C19 C22 107.7(2) yes
C20 C19 C22 111.4(3) yes
C21 C19 C22 108.3(3) yes
C19 C20 H201 109.7 no
C19 C20 H202 109.7 no
H201 C20 H202 109.5 no
C19 C20 H203 108.9 no
H201 C20 H203 109.5 no
H202 C20 H203 109.5 no
C19 C21 H211 109.1 no
C19 C21 H212 109.9 no
H211 C21 H212 109.5 no
C19 C21 H213 109.4 no
H211 C21 H213 109.5 no
H212 C21 H213 109.5 no
C19 C22 C23 118.2(3) yes
C19 C22 C27 124.8(3) yes
C23 C22 C27 116.9(3) yes
C22 C23 C24 123.8(3) yes
C22 C23 O1 120.2(3) yes
C24 C23 O1 116.1(3) yes
C23 C24 C25 117.6(3) yes
C23 C24 P2 118.8(2) yes
C25 C24 P2 123.4(2) yes
C24 C25 C26 119.9(3) yes
C24 C25 H251 120.0 no
C26 C25 H251 120.1 no
C25 C26 C27 120.7(3) yes
C25 C26 H261 119.7 no
C27 C26 H261 119.5 no
C22 C27 C26 121.1(3) yes
C22 C27 H271 119.4 no
C26 C27 H271 119.5 no
C29 C28 C33 119.3(3) yes
C29 C28 P2 123.1(3) yes
C33 C28 P2 117.4(3) yes
C28 C29 C30 119.8(4) yes
C28 C29 H291 120.1 no
C30 C29 H291 120.1 no
C29 C30 C31 120.5(4) yes
C29 C30 H301 119.9 no
C31 C30 H301 119.6 no
C30 C31 C32 119.7(4) yes
C30 C31 H311 120.2 no
C32 C31 H311 120.1 no
C31 C32 C33 120.3(4) yes
C31 C32 H321 119.9 no
C33 C32 H321 119.8 no
C28 C33 C32 120.4(4) yes
C28 C33 H331 119.5 no
C32 C33 H331 120.0 no
C35 C34 C39 119.4(3) yes
C35 C34 P2 116.7(2) yes
C39 C34 P2 123.6(2) yes
C34 C35 C36 120.1(3) yes
C34 C35 H351 119.7 no
C36 C35 H351 120.2 no
C35 C36 C37 120.1(3) yes
C35 C36 H361 119.9 no
C37 C36 H361 120.0 no
C36 C37 C38 119.8(3) yes
C36 C37 H371 120.3 no
C38 C37 H371 119.8 no
C37 C38 C39 120.4(3) yes
C37 C38 H381 120.0 no
C39 C38 H381 119.7 no
C34 C39 C38 120.1(3) yes
C34 C39 H391 119.7 no
C38 C39 H391 120.2 no
C41 C40 C42 120.5(3) yes
C41 C40 N1 117.5(3) yes
C42 C40 N1 122.0(3) yes
C40 C41 H411 109.1 no
C40 C41 H412 110.0 no
H411 C41 H412 109.5 no
C40 C41 H413 109.3 no
H411 C41 H413 109.5 no
H412 C41 H413 109.5 no
C40 C42 C43 120.4(3) yes
C40 C42 H421 119.7 no
C43 C42 H421 119.9 no
C42 C43 C44 117.2(3) yes
C42 C43 C46 121.0(3) yes
C44 C43 C46 121.7(3) yes
C43 C44 C45 120.0(3) yes
C43 C44 H441 120.1 no
C45 C44 H441 119.9 no
C44 C45 C52 121.9(3) yes
C44 C45 N1 122.5(3) yes
C52 C45 N1 115.7(3) yes
C43 C46 C47 119.7(3) yes
C43 C46 C51 121.9(3) yes
C47 C46 C51 118.4(3) yes
C46 C47 C48 121.1(3) yes
C46 C47 H471 119.2 no
C48 C47 H471 119.6 no
C47 C48 C49 119.3(3) yes
C47 C48 H481 120.1 no
C49 C48 H481 120.6 no
C48 C49 C50 121.0(3) yes
C48 C49 I1 118.1(2) yes
C50 C49 I1 120.9(3) yes
C49 C50 C51 119.1(3) yes
C49 C50 H501 120.7 no
C51 C50 H501 120.3 no
C50 C51 C46 121.2(3) yes
C50 C51 H511 119.6 no
C46 C51 H511 119.3 no
C45 C52 C53 120.9(3) yes
C45 C52 N2 116.7(3) yes
C53 C52 N2 122.3(3) yes
C52 C53 C54 120.6(3) yes
C52 C53 H531 119.7 no
C54 C53 H531 119.8 no
C53 C54 C55 116.7(3) yes
C53 C54 C58 120.8(3) yes
C55 C54 C58 122.3(3) yes
C54 C55 C56 120.2(3) yes
C54 C55 H551 119.6 no
C56 C55 H551 120.2 no
C55 C56 C57 119.4(3) yes
C55 C56 N2 122.7(3) yes
C57 C56 N2 118.0(3) yes
C56 C57 H571 109.4 no
C56 C57 H572 109.6 no
H571 C57 H572 109.5 no
C56 C57 H573 109.4 no
H571 C57 H573 109.5 no
H572 C57 H573 109.5 no
C54 C58 C59 120.1(3) yes
C54 C58 C63 121.1(3) yes
C59 C58 C63 118.7(3) yes
C58 C59 C60 120.6(3) yes
C58 C59 H591 119.4 no
C60 C59 H591 120.0 no
C59 C60 C61 119.6(3) yes
C59 C60 H601 120.5 no
C61 C60 H601 119.9 no
C60 C61 C62 120.5(3) yes
C60 C61 I2 120.0(3) yes
C62 C61 I2 119.5(3) yes
C61 C62 C63 119.5(3) yes
C61 C62 H621 120.3 no
C63 C62 H621 120.2 no
C58 C63 C62 121.0(3) yes
C58 C63 H631 119.3 no
C62 C63 H631 119.8 no
C65 C64 H641 108.3 no
C65 C64 H642 111.1 no
H641 C64 H642 109.5 no
C65 C64 H643 109.0 no
H641 C64 H643 109.5 no
H642 C64 H643 109.5 no
C64 C65 O2 122.4(5) yes
C64 C65 H651 105.4 no
O2 C65 H651 104.5 no
C64 C65 H652 107.4 no
O2 C65 H652 107.3 no
H651 C65 H652 109.5 no
C67 C66 O2 104.8(4) yes
C67 C66 H661 111.3 no
O2 C66 H661 110.5 no
C67 C66 H662 110.5 no
O2 C66 H662 110.3 no
H661 C66 H662 109.5 no
C66 C67 H671 109.4 no
C66 C67 H672 109.1 no
H671 C67 H672 109.5 no
C66 C67 H673 109.9 no
H671 C67 H673 109.5 no
H672 C67 H673 109.5 no
C69 C68 H681 110.4 no
C69 C68 H682 108.7 no
H681 C68 H682 109.5 no
C69 C68 H683 109.3 no
H681 C68 H683 109.5 no
H682 C68 H683 109.5 no
C68 C69 O3 109.8(5) yes
C68 C69 H691 109.7 no
O3 C69 H691 109.5 no
C68 C69 H692 109.1 no
O3 C69 H692 109.3 no
H691 C69 H692 109.5 no
C71 C70 O3 109.9(4) yes
C71 C70 H701 108.4 no
O3 C70 H701 109.9 no
C71 C70 H702 109.5 no
O3 C70 H702 109.7 no
H701 C70 H702 109.5 no
C70 C71 H711 111.0 no
C70 C71 H712 109.2 no
H711 C71 H712 109.5 no
C70 C71 H713 108.2 no
H711 C71 H713 109.5 no
H712 C71 H713 109.5 no
P1 Cu1 P2 116.90(3) yes
P1 Cu1 N1 104.53(7) yes
P2 Cu1 N1 117.77(8) yes
P1 Cu1 N2 101.52(8) yes
P2 Cu1 N2 129.47(8) yes
N1 Cu1 N2 79.18(10) yes
C13 P1 C7 102.24(14) yes
C13 P1 C1 103.52(15) yes
C7 P1 C1 104.57(14) yes
C13 P1 Cu1 117.90(10) yes
C7 P1 Cu1 122.37(11) yes
C1 P1 Cu1 104.09(10) yes
C24 P2 C28 102.79(15) yes
C24 P2 C34 100.36(14) yes
C28 P2 C34 104.29(14) yes
C24 P2 Cu1 115.71(10) yes
C28 P2 Cu1 113.53(11) yes
C34 P2 Cu1 118.11(10) yes
F1 P3 F2 179.48(14) yes
F1 P3 F3 89.18(13) yes
F2 P3 F3 90.31(15) yes
F1 P3 F4 90.32(15) yes
F2 P3 F4 90.19(16) yes
F3 P3 F4 179.03(18) yes
F1 P3 F5 89.90(14) yes
F2 P3 F5 89.99(16) yes
F3 P3 F5 88.54(18) yes
F4 P3 F5 92.28(19) yes
F1 P3 F6 89.87(13) yes
F2 P3 F6 90.22(15) yes
F3 P3 F6 89.00(16) yes
F4 P3 F6 90.17(17) yes
F5 P3 F6 177.53(17) yes
C23 O1 C18 115.7(2) yes
C66 O2 C65 110.3(5) yes
C70 O3 C69 113.3(4) yes
C45 N1 C40 117.9(3) yes
C45 N1 Cu1 115.2(2) yes
C40 N1 Cu1 126.8(2) yes
C56 N2 C52 117.4(3) yes
C56 N2 Cu1 129.5(2) yes
C52 N2 Cu1 112.9(2) yes

loop_
_geom_bond_atom_site_label_1
_geom_bond_atom_site_label_2
_geom_bond_distance
_geom_bond_publ_flag
C1 C2 1.393(5) yes
C1 C6 1.397(5) yes
C1 P1 1.826(3) yes
C2 C3 1.393(5) yes
C2 H21 0.950 no
C3 C4 1.380(6) yes
C3 H31 0.950 no
C4 C5 1.384(6) yes
C4 H41 0.950 no
C5 C6 1.384(5) yes
C5 H51 0.950 no
C6 H61 0.950 no
C7 C8 1.402(5) yes
C7 C12 1.387(5) yes
C7 P1 1.828(3) yes
C8 C9 1.387(5) yes
C8 H81 0.950 no
C9 C10 1.387(5) yes
C9 H91 0.950 no
C10 C11 1.383(5) yes
C10 H101 0.950 no
C11 C12 1.400(5) yes
C11 H111 0.950 no
C12 H121 0.950 no
C13 C14 1.395(5) yes
C13 C18 1.398(4) yes
C13 P1 1.835(3) yes
C14 C15 1.384(5) yes
C14 H141 0.950 no
C15 C16 1.387(5) yes
C15 H151 0.950 no
C16 C17 1.392(5) yes
C16 H161 0.950 no
C17 C18 1.386(4) yes
C17 C19 1.530(4) yes
C18 O1 1.378(4) yes
C19 C20 1.531(5) yes
C19 C21 1.549(5) yes
C19 C22 1.533(5) yes
C20 H201 0.950 no
C20 H202 0.950 no
C20 H203 0.950 no
C21 H211 0.950 no
C21 H212 0.950 no
C21 H213 0.950 no
C22 C23 1.396(4) yes
C22 C27 1.386(5) yes
C23 C24 1.388(4) yes
C23 O1 1.392(4) yes
C24 C25 1.395(5) yes
C24 P2 1.841(3) yes
C25 C26 1.393(5) yes
C25 H251 0.950 no
C26 C27 1.385(5) yes
C26 H261 0.950 no
C27 H271 0.950 no
C28 C29 1.383(5) yes
C28 C33 1.397(5) yes
C28 P2 1.832(3) yes
C29 C30 1.398(6) yes
C29 H291 0.950 no
C30 C31 1.380(7) yes
C30 H301 0.950 no
C31 C32 1.380(7) yes
C31 H311 0.950 no
C32 C33 1.382(5) yes
C32 H321 0.950 no
C33 H331 0.950 no
C34 C35 1.393(5) yes
C34 C39 1.394(4) yes
C34 P2 1.830(3) yes
C35 C36 1.389(5) yes
C35 H351 0.950 no
C36 C37 1.390(5) yes
C36 H361 0.950 no
C37 C38 1.382(5) yes
C37 H371 0.950 no
C38 C39 1.387(5) yes
C38 H381 0.950 no
C39 H391 0.950 no
C40 C41 1.493(4) yes
C40 C42 1.387(5) yes
C40 N1 1.351(4) yes
C41 H411 0.950 no
C41 H412 0.950 no
C41 H413 0.950 no
C42 C43 1.394(4) yes
C42 H421 0.950 no
C43 C44 1.386(4) yes
C43 C46 1.486(5) yes
C44 C45 1.389(5) yes
C44 H441 0.950 no
C45 C52 1.492(4) yes
C45 N1 1.354(4) yes
C46 C47 1.408(4) yes
C46 C51 1.386(5) yes
C47 C48 1.374(5) yes
C47 H471 0.950 no
C48 C49 1.386(5) yes
C48 H481 0.950 no
C49 C50 1.391(5) yes
C49 I1 2.093(3) yes
C50 C51 1.387(5) yes
C50 H501 0.950 no
C51 H511 0.950 no
C52 C53 1.391(4) yes
C52 N2 1.349(4) yes
C53 C54 1.388(4) yes
C53 H531 0.950 no
C54 C55 1.391(5) yes
C54 C58 1.490(4) yes
C55 C56 1.390(5) yes
C55 H551 0.950 no
C56 C57 1.499(5) yes
C56 N2 1.352(4) yes
C57 H571 0.950 no
C57 H572 0.950 no
C57 H573 0.950 no
C58 C59 1.391(5) yes
C58 C63 1.394(5) yes
C59 C60 1.394(5) yes
C59 H591 0.950 no
C60 C61 1.383(5) yes
C60 H601 0.950 no
C61 C62 1.387(5) yes
C61 I2 2.093(3) yes
C62 C63 1.386(5) yes
C62 H621 0.950 no
C63 H631 0.950 no
C64 C65 1.494(7) yes
C64 H641 0.950 no
C64 H642 0.950 no
C64 H643 0.950 no
C65 O2 1.273(7) yes
C65 H651 0.950 no
C65 H652 0.950 no
C66 C67 1.500(7) yes
C66 O2 1.423(6) yes
C66 H661 0.950 no
C66 H662 0.950 no
C67 H671 0.950 no
C67 H672 0.950 no
C67 H673 0.950 no
C68 C69 1.492(8) yes
C68 H681 0.950 no
C68 H682 0.950 no
C68 H683 0.950 no
C69 O3 1.396(7) yes
C69 H691 0.950 no
C69 H692 0.950 no
C70 C71 1.478(8) yes
C70 O3 1.433(6) yes
C70 H701 0.950 no
C70 H702 0.950 no
C71 H711 0.950 no
C71 H712 0.950 no
C71 H713 0.950 no
Cu1 P1 2.3138(9) yes
Cu1 P2 2.2717(9) yes
Cu1 N1 2.077(3) yes
Cu1 N2 2.135(3) yes
P3 F1 1.612(2) yes
P3 F2 1.590(3) yes
P3 F3 1.607(3) yes
P3 F4 1.579(3) yes
P3 F5 1.588(3) yes
P3 F6 1.587(2) yes
